data_4083151
loop_
_publ_author_name
'Bailey, Wilson D.'
'Kaminsky, Werner'
'Kemp, Richard A.'
'Goldberg, Karen I.'

_publ_section_title
;
 Synthesis and Characterization of Anionic, Neutral, and Cationic PNP
 Pincer PdIIand PtIIHydrides
;
_journal_issue 10
_journal_name_full Organometallics
_journal_page_first 2503
_journal_paper_doi 10.1021/om500054f
_journal_volume 33
_journal_year 2014
_chemical_formula_moiety 'C23 H43 Cl N P2 Pd, C F3 O3 S'
_chemical_formula_sum 'C24 H43 Cl F3 N O3 P2 Pd S'
_chemical_formula_weight 686.44
_chemical_name_common wdb_1_125
_chemical_name_systematic
;
 wdb_1_125
;
_space_group_IT_number 14
_symmetry_cell_setting monoclinic
_symmetry_Int_Tables_number 14
_symmetry_space_group_name_Hall '-P 2ybc'
_symmetry_space_group_name_H-M 'P 1 21/c 1'
_atom_sites_solution_hydrogens geom
_atom_sites_solution_primary direct
_atom_sites_solution_secondary difmap
_audit_conform_dict_location ftp://ftp.iucr.org/pub/cif_core.dic
_audit_conform_dict_name cif_core.dic
_audit_conform_dict_version 2.4
_audit_creation_date 2013-05-03T12:57:04-00:00
_audit_creation_method 'WinGX routine CIF_UPDATE'
_cell_angle_alpha 90
_cell_angle_beta 90.643(5)
_cell_angle_gamma 90
_cell_formula_units_Z 4
_cell_length_a 12.0998(12)
_cell_length_b 9.8492(10)
_cell_length_c 24.725(3)
_cell_measurement_reflns_used 315
_cell_measurement_temperature 100(2)
_cell_measurement_theta_max 20
_cell_measurement_theta_min 3
_cell_volume 2946.4(6)
_computing_cell_refinement 'SAINT (Bruker, 2007)'
_computing_data_collection 'APEX2 (Bruker, 2007)'
_computing_data_reduction 'SAINT (Bruker, 2007)'
_computing_molecular_graphics 'ORTEP-3 for Windows (Farrugia, 1997)'
_computing_publication_material 'SHELXL-97 (Sheldrick, 1997)'
_computing_structure_refinement 'SHELXL-97 (Sheldrick, 2008)'
_computing_structure_solution 'SHELXS97 (Sheldrick, 1997)'
_diffrn_ambient_temperature 100(2)
_diffrn_measured_fraction_theta_full 1
_diffrn_measured_fraction_theta_max 0.996
_diffrn_measurement_device_type 'Bruker APEXII CCD area-detector'
_diffrn_measurement_method '\f and \w scans'
_diffrn_radiation_monochromator graphite
_diffrn_radiation_type MoK\a
_diffrn_radiation_wavelength 0.71073
_diffrn_reflns_av_R_equivalents 0.0536
_diffrn_reflns_av_unetI/netI 0.0233
_diffrn_reflns_limit_h_max 16
_diffrn_reflns_limit_h_min -16
_diffrn_reflns_limit_k_max 13
_diffrn_reflns_limit_k_min -13
_diffrn_reflns_limit_l_max 33
_diffrn_reflns_limit_l_min -33
_diffrn_reflns_number 121179
_diffrn_reflns_theta_full 25
_diffrn_reflns_theta_max 28.44
_diffrn_reflns_theta_min 1.65
_diffrn_source 'fine-focus sealed tube'
_exptl_absorpt_coefficient_mu 0.946
_exptl_absorpt_correction_T_max 0.9632
_exptl_absorpt_correction_T_min 0.8334
_exptl_absorpt_correction_type multi-scan
_exptl_absorpt_process_details '(SADABS; Bruker, 2007)'
_exptl_crystal_colour colorless
_exptl_crystal_density_diffrn 1.548
_exptl_crystal_density_method 'not measured'
_exptl_crystal_description icicle
_exptl_crystal_F_000 1416
_exptl_crystal_size_max 0.2
_exptl_crystal_size_mid 0.07
_exptl_crystal_size_min 0.04
_refine_diff_density_max 0.617
_refine_diff_density_min -0.722
_refine_diff_density_rms 0.075
_refine_ls_extinction_method none
_refine_ls_goodness_of_fit_ref 1.057
_refine_ls_hydrogen_treatment constr
_refine_ls_matrix_type full
_refine_ls_number_parameters 337
_refine_ls_number_reflns 7391
_refine_ls_number_restraints 0
_refine_ls_restrained_S_all 1.057
_refine_ls_R_factor_all 0.0368
_refine_ls_R_factor_gt 0.0265
_refine_ls_shift/su_max 0.002
_refine_ls_shift/su_mean 0
_refine_ls_structure_factor_coef Fsqd
_refine_ls_weighting_details 'calc w=1/[\s^2^(Fo^2^)+(0.0218P)^2^+3.3838P] where P=(Fo^2^+2Fc^2^)/3'
_refine_ls_weighting_scheme calc
_refine_ls_wR_factor_gt 0.057
_refine_ls_wR_factor_ref 0.0615
_reflns_number_gt 6256
_reflns_number_total 7391
_reflns_threshold_expression >2\s(I)
_cod_data_source_file om500054f_si_002.cif
_cod_data_source_block '[(PNP)PdCl]OTf_compound_8'
_cod_depositor_comments 'Adding full bibliography for 4083148--4083151.cif.'
_cod_original_cell_volume 2946.3(5)
_cod_original_sg_symbol_H-M 'P 21/c'
_cod_database_code 4083151

loop_
_symmetry_equiv_pos_as_xyz
'x, y, z'
'-x, y+1/2, -z+1/2'
'-x, -y, -z'
'x, -y-1/2, z-1/2'

loop_
_atom_site_label
_atom_site_type_symbol
_atom_site_fract_x
_atom_site_fract_y
_atom_site_fract_z
_atom_site_U_iso_or_equiv
_atom_site_adp_type
_atom_site_occupancy
_atom_site_symmetry_multiplicity
_atom_site_calc_flag
_atom_site_refinement_flags
C1 C 0.71426(16) 0.48439(19) 0.25059(8) 0.0150(4) Uani 1 1 d .
H1A H 0.6353 0.5097 0.2528 0.018 Uiso 1 1 calc R
H1B H 0.7543 0.5312 0.2803 0.018 Uiso 1 1 calc R
C2 C 0.75899(15) 0.53151(19) 0.19737(8) 0.0132(4) Uani 1 1 d .
C3 C 0.78409(16) 0.6665(2) 0.18917(8) 0.0159(4) Uani 1 1 d .
H3 H 0.777 0.7299 0.2179 0.019 Uiso 1 1 calc R
C4 C 0.81963(16) 0.7089(2) 0.13903(8) 0.0182(4) Uani 1 1 d .
H4 H 0.8364 0.8018 0.1329 0.022 Uiso 1 1 calc R
C5 C 0.83052(17) 0.6154(2) 0.09798(8) 0.0181(4) Uani 1 1 d .
H5 H 0.8558 0.6432 0.0635 0.022 Uiso 1 1 calc R
C6 C 0.80434(15) 0.4803(2) 0.10732(8) 0.0144(4) Uani 1 1 d .
C7 C 0.81492(17) 0.37636(19) 0.06351(8) 0.0159(4) Uani 1 1 d .
H7A H 0.893 0.3473 0.061 0.019 Uiso 1 1 calc R
H7B H 0.7931 0.4173 0.0284 0.019 Uiso 1 1 calc R
C8 C 0.58761(16) 0.2664(2) 0.04817(8) 0.0168(4) Uani 1 1 d .
C9 C 0.55652(18) 0.4093(2) 0.06737(9) 0.0217(4) Uani 1 1 d .
H9A H 0.6058 0.476 0.0508 0.033 Uiso 1 1 calc R
H9B H 0.5641 0.4143 0.1068 0.033 Uiso 1 1 calc R
H9C H 0.4799 0.429 0.0568 0.033 Uiso 1 1 calc R
C10 C 0.58232(19) 0.2634(2) -0.01371(8) 0.0238(5) Uani 1 1 d .
H10A H 0.599 0.1716 -0.0265 0.036 Uiso 1 1 calc R
H10B H 0.6365 0.3273 -0.0282 0.036 Uiso 1 1 calc R
H10C H 0.508 0.2895 -0.026 0.036 Uiso 1 1 calc R
C11 C 0.50422(17) 0.1653(2) 0.07162(9) 0.0232(4) Uani 1 1 d .
H11A H 0.4295 0.1892 0.0592 0.035 Uiso 1 1 calc R
H11B H 0.5076 0.1688 0.1112 0.035 Uiso 1 1 calc R
H11C H 0.5223 0.0733 0.0594 0.035 Uiso 1 1 calc R
C12 C 0.79918(17) 0.0836(2) 0.04339(8) 0.0166(4) Uani 1 1 d .
C13 C 0.84083(19) 0.1214(2) -0.01303(8) 0.0238(5) Uani 1 1 d .
H13A H 0.8926 0.1976 -0.01 0.036 Uiso 1 1 calc R
H13B H 0.778 0.1476 -0.0361 0.036 Uiso 1 1 calc R
H13C H 0.8784 0.0431 -0.029 0.036 Uiso 1 1 calc R
C14 C 0.72246(18) -0.0404(2) 0.03927(8) 0.0201(4) Uani 1 1 d .
H14A H 0.765 -0.1196 0.0275 0.03 Uiso 1 1 calc R
H14B H 0.6632 -0.0219 0.013 0.03 Uiso 1 1 calc R
H14C H 0.6903 -0.0588 0.0747 0.03 Uiso 1 1 calc R
C15 C 0.89920(16) 0.0490(2) 0.07950(8) 0.0192(4) Uani 1 1 d .
H15A H 0.9366 -0.0314 0.0652 0.029 Uiso 1 1 calc R
H15B H 0.8743 0.0306 0.1163 0.029 Uiso 1 1 calc R
H15C H 0.9507 0.1259 0.08 0.029 Uiso 1 1 calc R
C16 C 0.86345(16) 0.2698(2) 0.29373(8) 0.0159(4) Uani 1 1 d .
C17 C 0.94825(17) 0.3563(2) 0.26344(9) 0.0236(5) Uani 1 1 d .
H17A H 0.9318 0.4528 0.2688 0.035 Uiso 1 1 calc R
H17B H 0.9445 0.335 0.2247 0.035 Uiso 1 1 calc R
H17C H 1.0226 0.3364 0.2774 0.035 Uiso 1 1 calc R
C18 C 0.89331(18) 0.1196(2) 0.28689(8) 0.0205(4) Uani 1 1 d .
H18A H 0.9665 0.1026 0.3029 0.031 Uiso 1 1 calc R
H18B H 0.8943 0.0969 0.2483 0.031 Uiso 1 1 calc R
H18C H 0.8383 0.0633 0.3051 0.031 Uiso 1 1 calc R
C19 C 0.86574(18) 0.3087(2) 0.35344(8) 0.0209(4) Uani 1 1 d .
H19A H 0.8159 0.2491 0.3734 0.031 Uiso 1 1 calc R
H19B H 0.8417 0.4032 0.3574 0.031 Uiso 1 1 calc R
H19C H 0.9411 0.2989 0.3678 0.031 Uiso 1 1 calc R
C20 C 0.60497(16) 0.2549(2) 0.30070(8) 0.0164(4) Uani 1 1 d .
C21 C 0.61688(18) 0.1112(2) 0.32375(9) 0.0225(4) Uani 1 1 d .
H21A H 0.6766 0.1098 0.3509 0.034 Uiso 1 1 calc R
H21B H 0.6342 0.0479 0.2945 0.034 Uiso 1 1 calc R
H21C H 0.5474 0.0841 0.3407 0.034 Uiso 1 1 calc R
C22 C 0.58581(18) 0.3563(2) 0.34676(8) 0.0206(4) Uani 1 1 d .
H22A H 0.5213 0.328 0.3676 0.031 Uiso 1 1 calc R
H22B H 0.5727 0.4469 0.3316 0.031 Uiso 1 1 calc R
H22C H 0.6511 0.3587 0.3705 0.031 Uiso 1 1 calc R
C23 C 0.50602(17) 0.2582(2) 0.26143(9) 0.0217(4) Uani 1 1 d .
H23A H 0.4381 0.2389 0.2812 0.032 Uiso 1 1 calc R
H23B H 0.5161 0.1897 0.2332 0.032 Uiso 1 1 calc R
H23C H 0.5006 0.3483 0.2448 0.032 Uiso 1 1 calc R
C24 C 0.8013(2) -0.2363(2) 0.37806(9) 0.0273(5) Uani 1 1 d .
N1 N 0.76863(13) 0.43939(15) 0.15675(6) 0.0125(3) Uani 1 1 d .
O1 O 0.91325(14) -0.2050(2) 0.46555(7) 0.0336(4) Uani 1 1 d .
O2 O 0.73058(16) -0.1135(3) 0.46244(9) 0.0604(7) Uani 1 1 d .
O3 O 0.8756(3) -0.0079(3) 0.41124(10) 0.1011(12) Uani 1 1 d .
F1 F 0.72327(16) -0.18463(17) 0.34634(7) 0.0537(5) Uani 1 1 d .
F2 F 0.88929(15) -0.2585(2) 0.34769(7) 0.0647(6) Uani 1 1 d .
F3 F 0.76568(13) -0.35693(14) 0.39368(6) 0.0381(4) Uani 1 1 d .
P1 P 0.72791(4) 0.22794(5) 0.076560(19) 0.01238(10) Uani 1 1 d .
P2 P 0.72799(4) 0.30009(5) 0.259553(19) 0.01174(9) Uani 1 1 d .
S1 S 0.83452(5) -0.12683(6) 0.43571(2) 0.02786(13) Uani 1 1 d .
Cl1 Cl 0.68382(4) 0.01733(5) 0.184033(19) 0.01756(10) Uani 1 1 d .
Pd1 Pd 0.727281(11) 0.241137(14) 0.169438(5) 0.01077(4) Uani 1 1 d .

loop_
_atom_site_aniso_label
_atom_site_aniso_U_11
_atom_site_aniso_U_22
_atom_site_aniso_U_33
_atom_site_aniso_U_23
_atom_site_aniso_U_13
_atom_site_aniso_U_12
C1 0.0192(10) 0.0132(9) 0.0126(9) -0.0001(7) 0.0027(7) 0.0015(7)
C2 0.0112(9) 0.0140(9) 0.0144(9) 0.0010(7) -0.0002(7) 0.0010(7)
C3 0.0155(9) 0.0142(9) 0.0180(10) -0.0011(7) -0.0015(7) 0.0006(7)
C4 0.0178(10) 0.0145(9) 0.0224(10) 0.0043(8) 0.0003(8) -0.0009(8)
C5 0.0188(10) 0.0182(10) 0.0174(10) 0.0048(8) 0.0008(8) -0.0029(8)
C6 0.0122(9) 0.0178(9) 0.0134(9) 0.0012(7) 0.0009(7) 0.0001(7)
C7 0.0189(10) 0.0161(9) 0.0128(9) 0.0025(7) 0.0045(7) 0.0000(8)
C8 0.0156(9) 0.0197(10) 0.0150(9) -0.0001(8) -0.0021(7) 0.0028(8)
C9 0.0200(10) 0.0233(11) 0.0218(11) -0.0037(8) -0.0037(8) 0.0072(8)
C10 0.0290(11) 0.0263(11) 0.0159(10) -0.0016(8) -0.0062(8) 0.0065(9)
C11 0.0155(10) 0.0271(11) 0.0269(11) 0.0005(9) -0.0013(8) -0.0011(8)
C12 0.0210(10) 0.0160(9) 0.0129(9) -0.0005(7) 0.0046(7) 0.0040(8)
C13 0.0288(12) 0.0276(11) 0.0153(10) -0.0015(8) 0.0083(8) 0.0053(9)
C14 0.0249(11) 0.0163(9) 0.0189(10) -0.0040(8) 0.0008(8) 0.0024(8)
C15 0.0156(10) 0.0201(10) 0.0222(10) 0.0008(8) 0.0049(8) 0.0036(8)
C16 0.0146(9) 0.0188(10) 0.0144(9) 0.0005(7) 0.0000(7) 0.0007(7)
C17 0.0157(10) 0.0322(12) 0.0230(11) 0.0073(9) 0.0009(8) -0.0009(9)
C18 0.0206(10) 0.0225(10) 0.0182(10) -0.0025(8) -0.0021(8) 0.0075(8)
C19 0.0214(10) 0.0251(11) 0.0161(10) -0.0022(8) -0.0026(8) 0.0021(8)
C20 0.0159(9) 0.0194(10) 0.0140(9) -0.0001(8) 0.0059(7) -0.0005(8)
C21 0.0256(11) 0.0219(11) 0.0202(11) 0.0039(8) 0.0091(9) -0.0042(9)
C22 0.0206(10) 0.0265(11) 0.0150(10) -0.0023(8) 0.0078(8) 0.0021(8)
C23 0.0135(9) 0.0276(11) 0.0240(11) -0.0030(9) 0.0043(8) -0.0022(8)
C24 0.0320(12) 0.0280(12) 0.0220(11) 0.0013(9) 0.0006(9) 0.0001(10)
N1 0.0144(8) 0.0108(7) 0.0125(7) 0.0022(6) 0.0015(6) -0.0007(6)
O1 0.0248(9) 0.0500(11) 0.0260(9) -0.0034(8) -0.0028(7) 0.0105(8)
O2 0.0302(10) 0.0853(17) 0.0653(15) -0.0498(13) -0.0160(10) 0.0272(11)
O3 0.194(3) 0.0547(15) 0.0535(15) 0.0288(12) -0.0539(18) -0.0749(19)
F1 0.0815(13) 0.0361(9) 0.0427(10) -0.0039(7) -0.0373(9) 0.0099(9)
F2 0.0503(11) 0.1162(18) 0.0280(9) -0.0143(10) 0.0181(8) -0.0115(11)
F3 0.0532(10) 0.0222(7) 0.0389(8) -0.0054(6) 0.0012(7) -0.0035(7)
P1 0.0135(2) 0.0137(2) 0.0099(2) 0.00044(17) 0.00190(17) 0.00090(18)
P2 0.0132(2) 0.0124(2) 0.0097(2) 0.00018(17) 0.00210(17) 0.00017(18)
S1 0.0372(3) 0.0207(3) 0.0254(3) 0.0006(2) -0.0095(2) -0.0024(2)
Cl1 0.0245(2) 0.0125(2) 0.0158(2) 0.00049(17) 0.00420(18) -0.00328(18)
Pd1 0.01240(7) 0.01088(7) 0.00908(7) 0.00035(5) 0.00218(5) -0.00042(5)

loop_
_atom_type_symbol
_atom_type_description
_atom_type_scat_dispersion_real
_atom_type_scat_dispersion_imag
_atom_type_scat_source
C C 0.0033 0.0016 'International Tables Vol C Tables 4.2.6.8 and 6.1.1.4'
H H 0 0 'International Tables Vol C Tables 4.2.6.8 and 6.1.1.4'
N N 0.0061 0.0033 'International Tables Vol C Tables 4.2.6.8 and 6.1.1.4'
O O 0.0106 0.006 'International Tables Vol C Tables 4.2.6.8 and 6.1.1.4'
F F 0.0171 0.0103 'International Tables Vol C Tables 4.2.6.8 and 6.1.1.4'
P P 0.1023 0.0942 'International Tables Vol C Tables 4.2.6.8 and 6.1.1.4'
S S 0.1246 0.1234 'International Tables Vol C Tables 4.2.6.8 and 6.1.1.4'
Cl Cl 0.1484 0.1585 'International Tables Vol C Tables 4.2.6.8 and 6.1.1.4'
Pd Pd -0.9988 1.0072 'International Tables Vol C Tables 4.2.6.8 and 6.1.1.4'

loop_
_geom_angle_atom_site_label_1
_geom_angle_atom_site_label_2
_geom_angle_atom_site_label_3
_geom_angle
C2 C1 P2 112.22(13)
C2 C1 H1A 109.2
P2 C1 H1A 109.2
C2 C1 H1B 109.2
P2 C1 H1B 109.2
H1A C1 H1B 107.9
N1 C2 C3 120.92(17)
N1 C2 C1 118.41(16)
C3 C2 C1 120.58(17)
C2 C3 C4 119.66(19)
C2 C3 H3 120.2
C4 C3 H3 120.2
C5 C4 C3 119.47(19)
C5 C4 H4 120.3
C3 C4 H4 120.3
C4 C5 C6 119.63(19)
C4 C5 H5 120.2
C6 C5 H5 120.2
N1 C6 C5 120.56(18)
N1 C6 C7 118.53(17)
C5 C6 C7 120.91(17)
C6 C7 P1 111.36(13)
C6 C7 H7A 109.4
P1 C7 H7A 109.4
C6 C7 H7B 109.4
P1 C7 H7B 109.4
H7A C7 H7B 108
C10 C8 C9 108.62(16)
C10 C8 C11 110.16(17)
C9 C8 C11 108.29(17)
C10 C8 P1 113.53(14)
C9 C8 P1 107.14(13)
C11 C8 P1 108.95(14)
C8 C9 H9A 109.5
C8 C9 H9B 109.5
H9A C9 H9B 109.5
C8 C9 H9C 109.5
H9A C9 H9C 109.5
H9B C9 H9C 109.5
C8 C10 H10A 109.5
C8 C10 H10B 109.5
H10A C10 H10B 109.5
C8 C10 H10C 109.5
H10A C10 H10C 109.5
H10B C10 H10C 109.5
C8 C11 H11A 109.5
C8 C11 H11B 109.5
H11A C11 H11B 109.5
C8 C11 H11C 109.5
H11A C11 H11C 109.5
H11B C11 H11C 109.5
C15 C12 C13 108.53(17)
C15 C12 C14 109.53(16)
C13 C12 C14 109.68(17)
C15 C12 P1 106.25(13)
C13 C12 P1 112.00(14)
C14 C12 P1 110.75(14)
C12 C13 H13A 109.5
C12 C13 H13B 109.5
H13A C13 H13B 109.5
C12 C13 H13C 109.5
H13A C13 H13C 109.5
H13B C13 H13C 109.5
C12 C14 H14A 109.5
C12 C14 H14B 109.5
H14A C14 H14B 109.5
C12 C14 H14C 109.5
H14A C14 H14C 109.5
H14B C14 H14C 109.5
C12 C15 H15A 109.5
C12 C15 H15B 109.5
H15A C15 H15B 109.5
C12 C15 H15C 109.5
H15A C15 H15C 109.5
H15B C15 H15C 109.5
C19 C16 C18 110.35(16)
C19 C16 C17 109.13(17)
C18 C16 C17 108.79(17)
C19 C16 P2 113.95(14)
C18 C16 P2 108.20(13)
C17 C16 P2 106.24(13)
C16 C17 H17A 109.5
C16 C17 H17B 109.5
H17A C17 H17B 109.5
C16 C17 H17C 109.5
H17A C17 H17C 109.5
H17B C17 H17C 109.5
C16 C18 H18A 109.5
C16 C18 H18B 109.5
H18A C18 H18B 109.5
C16 C18 H18C 109.5
H18A C18 H18C 109.5
H18B C18 H18C 109.5
C16 C19 H19A 109.5
C16 C19 H19B 109.5
H19A C19 H19B 109.5
C16 C19 H19C 109.5
H19A C19 H19C 109.5
H19B C19 H19C 109.5
C21 C20 C23 108.95(17)
C21 C20 C22 109.85(16)
C23 C20 C22 109.44(17)
C21 C20 P2 110.53(14)
C23 C20 P2 105.76(13)
C22 C20 P2 112.19(14)
C20 C21 H21A 109.5
C20 C21 H21B 109.5
H21A C21 H21B 109.5
C20 C21 H21C 109.5
H21A C21 H21C 109.5
H21B C21 H21C 109.5
C20 C22 H22A 109.5
C20 C22 H22B 109.5
H22A C22 H22B 109.5
C20 C22 H22C 109.5
H22A C22 H22C 109.5
H22B C22 H22C 109.5
C20 C23 H23A 109.5
C20 C23 H23B 109.5
H23A C23 H23B 109.5
C20 C23 H23C 109.5
H23A C23 H23C 109.5
H23B C23 H23C 109.5
F1 C24 F3 106.6(2)
F1 C24 F2 107.4(2)
F3 C24 F2 106.4(2)
F1 C24 S1 112.64(17)
F3 C24 S1 111.81(16)
F2 C24 S1 111.59(17)
C2 N1 C6 119.75(16)
C2 N1 Pd1 120.12(12)
C6 N1 Pd1 120.12(13)
C7 P1 C12 105.21(9)
C7 P1 C8 107.07(9)
C12 P1 C8 114.42(9)
C7 P1 Pd1 97.99(6)
C12 P1 Pd1 119.38(6)
C8 P1 Pd1 110.51(6)
C1 P2 C16 106.95(9)
C1 P2 C20 103.29(9)
C16 P2 C20 114.73(9)
C1 P2 Pd1 97.66(6)
C16 P2 Pd1 113.14(6)
C20 P2 Pd1 118.24(7)
O3 S1 O1 115.73(17)
O3 S1 O2 115.9(2)
O1 S1 O2 113.32(13)
O3 S1 C24 103.32(13)
O1 S1 C24 103.01(11)
O2 S1 C24 103.14(11)
N1 Pd1 Cl1 179.04(5)
N1 Pd1 P1 84.09(5)
Cl1 Pd1 P1 96.084(18)
N1 Pd1 P2 84.79(5)
Cl1 Pd1 P2 95.073(18)
P1 Pd1 P2 168.625(18)

loop_
_geom_bond_atom_site_label_1
_geom_bond_atom_site_label_2
_geom_bond_distance
C1 C2 1.502(3)
C1 P2 1.8360(19)
C1 H1A 0.99
C1 H1B 0.99
C2 N1 1.359(2)
C2 C3 1.379(3)
C3 C4 1.381(3)
C3 H3 0.95
C4 C5 1.378(3)
C4 H4 0.95
C5 C6 1.387(3)
C5 H5 0.95
C6 N1 1.362(2)
C6 C7 1.497(3)
C7 P1 1.832(2)
C7 H7A 0.99
C7 H7B 0.99
C8 C10 1.531(3)
C8 C9 1.534(3)
C8 C11 1.536(3)
C8 P1 1.868(2)
C9 H9A 0.98
C9 H9B 0.98
C9 H9C 0.98
C10 H10A 0.98
C10 H10B 0.98
C10 H10C 0.98
C11 H11A 0.98
C11 H11B 0.98
C11 H11C 0.98
C12 C15 1.534(3)
C12 C13 1.534(3)
C12 C14 1.537(3)
C12 P1 1.858(2)
C13 H13A 0.98
C13 H13B 0.98
C13 H13C 0.98
C14 H14A 0.98
C14 H14B 0.98
C14 H14C 0.98
C15 H15A 0.98
C15 H15B 0.98
C15 H15C 0.98
C16 C19 1.525(3)
C16 C18 1.532(3)
C16 C17 1.535(3)
C16 P2 1.860(2)
C17 H17A 0.98
C17 H17B 0.98
C17 H17C 0.98
C18 H18A 0.98
C18 H18B 0.98
C18 H18C 0.98
C19 H19A 0.98
C19 H19B 0.98
C19 H19C 0.98
C20 C21 1.532(3)
C20 C23 1.533(3)
C20 C22 1.534(3)
C20 P2 1.8662(19)
C21 H21A 0.98
C21 H21B 0.98
C21 H21C 0.98
C22 H22A 0.98
C22 H22B 0.98
C22 H22C 0.98
C23 H23A 0.98
C23 H23B 0.98
C23 H23C 0.98
C24 F1 1.322(3)
C24 F3 1.323(3)
C24 F2 1.328(3)
C24 S1 1.828(2)
N1 Pd1 2.0408(15)
O1 S1 1.4245(17)
O2 S1 1.433(2)
O3 S1 1.411(2)
P1 Pd1 2.3001(5)
P2 Pd1 2.3024(5)
Cl1 Pd1 2.2956(5)
